data_2008720
loop_
_publ_author_name
'E. M. Elssfah'
'K. Chinnakali'
'H.-K. Fun'
'I. W. Mathison'
'E. K. Gan'
'M. Zubaid'
'T. W. Sam'
'K. S. Khoo'

_publ_section_title
;
 Substituted clonidine derivatives. I.
 3,5-Dichloro-4-(imidazolidin-2-ylideneamino)benzonitrile and
 3,5-dichloro-4-(1,3-diisobutyrylimidazolidin-2-ylideneamino)benzonitrile
;
_journal_issue 7
_journal_name_full 'Acta Crystallographica Section C'
_journal_page_first IUC9900066
_journal_paper_doi 10.1107/S010827019909914X
_journal_volume 55
_journal_year 1999
_chemical_formula_sum 'C18 H20 Cl2 N4 O2'
_chemical_formula_weight 395.28
_chemical_name_systematic
;
2-(4-cyano-2,6-dichlorophenylimino)-1,3-diisobutyrylimidazolidine
;
_space_group_IT_number 14
_symmetry_cell_setting monoclinic
_symmetry_space_group_name_Hall '-P 2ybc'
_symmetry_space_group_name_H-M 'P 1 21/c 1'
_audit_creation_method SHELXL-97
_cell_angle_alpha 90.00
_cell_angle_beta 108.079(10)
_cell_angle_gamma 90.00
_cell_formula_units_Z 4
_cell_length_a 9.8442(13)
_cell_length_b 18.997(3)
_cell_length_c 10.9399(12)
_cell_measurement_reflns_used 48
_cell_measurement_temperature 293(2)
_cell_measurement_theta_max 12.477
_cell_measurement_theta_min 5.313
_cell_volume 1944.9(5)
_computing_cell_refinement 'XSCANS (Siemens, 1994)'
_computing_data_collection 'XSCANS (Siemens, 1994)'
_computing_data_reduction 'XSCANS (Siemens, 1994)'
_computing_molecular_graphics 'SHELXTL (Sheldrick, 1997a)'
_computing_publication_material
; SHELXTL (Sheldrick, 1997a)
  PARST (Nardelli, 1995)
;
_computing_structure_refinement 'SHELXTL (Sheldrick, 1997a)'
_computing_structure_solution 'SHELXTL (Sheldrick, 1997a)'
_diffrn_ambient_temperature 293(2)
_diffrn_measurement_device_type 'Siemens P4'
_diffrn_measurement_method \q/2\q
_diffrn_radiation_monochromator graphite
_diffrn_radiation_source 'fine-focus sealed tube'
_diffrn_radiation_type MoK\a
_diffrn_radiation_wavelength 0.71073
_diffrn_reflns_av_R_equivalents 0.037
_diffrn_reflns_av_sigmaI/netI 0.107
_diffrn_reflns_limit_h_max 12
_diffrn_reflns_limit_h_min -12
_diffrn_reflns_limit_k_max 24
_diffrn_reflns_limit_k_min 0
_diffrn_reflns_limit_l_max 14
_diffrn_reflns_limit_l_min 0
_diffrn_reflns_number 5509
_diffrn_reflns_theta_max 27.5
_diffrn_reflns_theta_min 2.14
_diffrn_standards_decay_% <3
_diffrn_standards_interval_count 97
_diffrn_standards_number 3
_exptl_absorpt_coefficient_mu 0.354
_exptl_absorpt_correction_T_max 0.933
_exptl_absorpt_correction_T_min 0.832
_exptl_absorpt_correction_type empirical
_exptl_absorpt_process_details '(XSCANS; Siemens, 1994)'
_exptl_crystal_colour colourless
_exptl_crystal_density_diffrn 1.350
_exptl_crystal_density_method 'not measured'
_exptl_crystal_description parallepiped
_exptl_crystal_F_000 824
_exptl_crystal_size_max 0.54
_exptl_crystal_size_mid 0.40
_exptl_crystal_size_min 0.20
_refine_ls_extinction_method none
_refine_ls_goodness_of_fit_ref 0.96
_refine_ls_hydrogen_treatment constr
_refine_ls_matrix_type full
_refine_ls_number_parameters 240
_refine_ls_number_reflns 4424
_refine_ls_number_restraints 0
_refine_ls_restrained_S_all 0.96
_refine_ls_R_factor_all 0.127
_refine_ls_R_factor_gt 0.044
_refine_ls_shift/su_max 0.001
_refine_ls_shift/su_mean 0.000
_refine_ls_structure_factor_coef Fsqd
_refine_ls_weighting_details 'calc w = 1/[\s^2^(Fo^2^)+(0.0407P)^2^] where P = (Fo^2^+2Fc^2^)/3'
_refine_ls_weighting_scheme calc
_refine_ls_wR_factor_ref 0.077
_reflns_number_gt 1840
_reflns_number_total 4424
_reflns_threshold_expression I>2\s(I)
_cod_data_source_file qb0091.cif
_cod_data_source_block IUC9900066-2
_cod_original_cell_volume 1944.9(4)
_cod_original_sg_symbol_H-M 'P 21/c'
_cod_database_code 2008720

loop_
_symmetry_equiv_pos_as_xyz
'x, y, z'
'-x, y+1/2, -z+1/2'
'-x, -y, -z'
'x, -y-1/2, z-1/2'

loop_
_atom_site_label
_atom_site_fract_x
_atom_site_fract_y
_atom_site_fract_z
_atom_site_U_iso_or_equiv
_atom_site_adp_type
_atom_site_calc_flag
_atom_site_refinement_flags
_atom_site_occupancy
_atom_site_disorder_assembly
_atom_site_disorder_group
_atom_site_type_symbol
Cl1 0.59928(9) 0.09802(4) 0.37202(8) 0.0667(2) Uani d . 1 . . Cl
Cl2 0.91374(8) 0.15872(4) 0.05877(7) 0.0639(2) Uani d . 1 . . Cl
O1 0.8934(2) -0.13827(11) 0.1240(2) 0.0816(7) Uani d . 1 . . O
O2 0.9517(2) 0.13486(11) 0.45516(17) 0.0633(6) Uani d . 1 . . O
N1 0.7882(2) 0.06348(11) 0.2169(2) 0.0464(6) Uani d . 1 . . N
N2 1.0393(2) 0.05941(11) 0.3376(2) 0.0470(6) Uani d . 1 . . N
N3 0.9336(2) -0.03480(11) 0.2222(2) 0.0519(6) Uani d . 1 . . N
N4 0.5715(3) 0.40350(14) 0.1851(3) 0.0764(8) Uani d . 1 . . N
C1 0.7576(3) 0.13465(13) 0.2206(2) 0.0422(6) Uani d . 1 . . C
C2 0.6623(3) 0.15764(14) 0.2833(2) 0.0426(6) Uani d . 1 . . C
C3 0.6165(3) 0.22651(14) 0.2758(2) 0.0471(7) Uani d . 1 . . C
H3A 0.5537 0.2407 0.3193 0.057 Uiso calc R 1 . . H
C4 0.6650(3) 0.27490(13) 0.2025(3) 0.0464(7) Uani d . 1 . . C
C5 0.7587(3) 0.25370(13) 0.1386(3) 0.0474(7) Uani d . 1 . . C
H5A 0.7917 0.2859 0.0903 0.057 Uiso calc R 1 . . H
C6 0.8029(3) 0.18462(14) 0.1467(2) 0.0432(7) Uani d . 1 . . C
C7 0.9084(3) 0.03411(13) 0.2574(2) 0.0438(6) Uani d . 1 . . C
C8 1.1572(3) 0.01116(16) 0.3393(4) 0.0791(10) Uani d . 1 . . C
H8A 1.2175 0.0025 0.4266 0.095 Uiso calc R 1 . . H
H8B 1.2153 0.0304 0.2901 0.095 Uiso calc R 1 . . H
C9 1.0838(3) -0.05517(14) 0.2785(3) 0.0613(8) Uani d . 1 . . C
H9A 1.1230 -0.0719 0.2127 0.074 Uiso calc R 1 . . H
H9B 1.0939 -0.0918 0.3424 0.074 Uiso calc R 1 . . H
C10 0.8406(3) -0.08272(15) 0.1388(3) 0.0554(8) Uani d . 1 . . C
C11 0.6887(3) -0.06412(15) 0.0715(3) 0.0643(9) Uani d . 1 . . C
H11A 0.6550 -0.0322 0.1263 0.077 Uiso calc R 1 . . H
C12 0.6808(5) -0.0265(2) -0.0527(3) 0.1153(15) Uani d . 1 . . C
H12A 0.7437 0.0134 -0.0343 0.173 Uiso calc R 1 . . H
H12B 0.5846 -0.0109 -0.0938 0.173 Uiso calc R 1 . . H
H12C 0.7090 -0.0582 -0.1088 0.173 Uiso calc R 1 . . H
C13 0.5949(4) -0.12970(17) 0.0451(3) 0.0914(12) Uani d . 1 . . C
H13A 0.6065 -0.1544 0.1242 0.137 Uiso calc R 1 . . H
H13B 0.6225 -0.1598 -0.0136 0.137 Uiso calc R 1 . . H
H13C 0.4967 -0.1162 0.0081 0.137 Uiso calc R 1 . . H
C14 1.0546(3) 0.11376(15) 0.4274(3) 0.0497(7) Uani d . 1 . . C
C15 1.2012(3) 0.14533(15) 0.4795(3) 0.0561(8) Uani d . 1 . . C
H15A 1.2702 0.1073 0.5121 0.067 Uiso calc R 1 . . H
C16 1.2412(4) 0.18390(18) 0.3736(3) 0.0820(11) Uani d . 1 . . C
H16A 1.2354 0.1520 0.3041 0.123 Uiso calc R 1 . . H
H16B 1.3369 0.2016 0.4071 0.123 Uiso calc R 1 . . H
H16C 1.1764 0.2224 0.3428 0.123 Uiso calc R 1 . . H
C17 1.2086(4) 0.19638(18) 0.5905(3) 0.0800(10) Uani d . 1 . . C
H17B 1.1828 0.1719 0.6568 0.120 Uiso calc R 1 . . H
H17C 1.1435 0.2347 0.5591 0.120 Uiso calc R 1 . . H
H17A 1.3040 0.2144 0.6247 0.120 Uiso calc R 1 . . H
C18 0.6138(3) 0.34689(16) 0.1941(3) 0.0546(7) Uani d . 1 . . C

loop_
_atom_site_aniso_label
_atom_site_aniso_U_11
_atom_site_aniso_U_22
_atom_site_aniso_U_33
_atom_site_aniso_U_12
_atom_site_aniso_U_13
_atom_site_aniso_U_23
Cl1 0.0654(5) 0.0702(5) 0.0731(5) 0.0094(4) 0.0341(4) 0.0187(4)
Cl2 0.0686(5) 0.0664(5) 0.0694(5) 0.0077(4) 0.0397(4) -0.0006(4)
O1 0.0808(16) 0.0566(13) 0.1144(19) 0.0066(12) 0.0404(15) -0.0179(13)
O2 0.0465(12) 0.0906(15) 0.0503(12) 0.0069(11) 0.0115(10) -0.0141(11)
N1 0.0404(14) 0.0438(12) 0.0559(15) 0.0042(11) 0.0162(12) -0.0032(11)
N2 0.0382(13) 0.0435(12) 0.0585(14) 0.0058(11) 0.0140(12) 0.0019(11)
N3 0.0520(15) 0.0409(12) 0.0652(15) 0.0113(12) 0.0218(13) 0.0030(12)
N4 0.079(2) 0.0551(16) 0.096(2) 0.0129(15) 0.0279(17) -0.0018(15)
C1 0.0375(15) 0.0446(15) 0.0392(15) 0.0090(12) 0.0042(13) -0.0045(12)
C2 0.0350(15) 0.0521(15) 0.0398(14) 0.0029(13) 0.0101(12) 0.0027(13)
C3 0.0405(16) 0.0515(17) 0.0477(16) 0.0091(14) 0.0113(14) -0.0072(14)
C4 0.0453(17) 0.0396(15) 0.0497(16) 0.0013(13) 0.0080(14) -0.0064(13)
C5 0.0465(17) 0.0475(16) 0.0484(16) 0.0040(14) 0.0152(14) -0.0027(13)
C6 0.0394(16) 0.0506(16) 0.0416(15) 0.0037(13) 0.0154(13) -0.0063(13)
C7 0.0479(18) 0.0403(15) 0.0492(16) -0.0001(14) 0.0239(15) 0.0020(13)
C8 0.053(2) 0.070(2) 0.109(3) 0.0151(18) 0.017(2) -0.013(2)
C9 0.0522(19) 0.0469(16) 0.091(2) 0.0126(15) 0.0307(18) 0.0038(16)
C10 0.066(2) 0.0450(17) 0.065(2) 0.0048(16) 0.0351(17) -0.0039(15)
C11 0.074(2) 0.0518(17) 0.0577(19) 0.0093(17) 0.0067(18) -0.0149(15)
C12 0.155(4) 0.103(3) 0.073(2) 0.000(3) 0.015(3) 0.019(2)
C13 0.084(3) 0.081(2) 0.095(3) -0.009(2) 0.006(2) -0.018(2)
C14 0.0469(18) 0.0574(17) 0.0412(15) 0.0142(15) 0.0086(14) 0.0079(14)
C15 0.0437(18) 0.0552(17) 0.0613(19) 0.0065(14) 0.0046(16) -0.0001(15)
C16 0.087(3) 0.075(2) 0.095(3) -0.018(2) 0.044(2) -0.012(2)
C17 0.066(2) 0.098(3) 0.062(2) -0.006(2) 0.0005(18) -0.013(2)
C18 0.0497(18) 0.0581(18) 0.0548(18) -0.0010(16) 0.0145(15) -0.0030(15)

loop_
_atom_type_symbol
_atom_type_description
_atom_type_scat_dispersion_real
_atom_type_scat_dispersion_imag
_atom_type_scat_source
C C 0.0033 0.0016 'International Tables Vol C Tables 4.2.6.8 and 6.1.1.4'
H H 0.0000 0.0000 'International Tables Vol C Tables 4.2.6.8 and 6.1.1.4'
N N 0.0061 0.0033 'International Tables Vol C Tables 4.2.6.8 and 6.1.1.4'
O O 0.0106 0.0060 'International Tables Vol C Tables 4.2.6.8 and 6.1.1.4'
Cl Cl 0.1484 0.1585 'International Tables Vol C Tables 4.2.6.8 and 6.1.1.4'

loop_
_geom_angle_atom_site_label_1
_geom_angle_atom_site_label_2
_geom_angle_atom_site_label_3
_geom_angle
C7 N1 C1 127.6(2)
C7 N2 C14 124.8(2)
C7 N2 C8 111.2(2)
C14 N2 C8 122.4(2)
C10 N3 C7 130.1(2)
C10 N3 C9 118.0(2)
C7 N3 C9 111.8(2)
N1 C1 C2 120.3(2)
N1 C1 C6 122.0(2)
C2 C1 C6 117.0(2)
C3 C2 C1 121.7(2)
C3 C2 Cl1 119.3(2)
C1 C2 Cl1 119.0(2)
C2 C3 C4 119.7(2)
C5 C4 C3 120.0(2)
C5 C4 C18 121.1(3)
C3 C4 C18 118.9(3)
C6 C5 C4 119.5(3)
C5 C6 C1 122.0(2)
C5 C6 Cl2 118.4(2)
C1 C6 Cl2 119.6(2)
N1 C7 N2 130.6(2)
N1 C7 N3 122.8(3)
N2 C7 N3 106.5(2)
N2 C8 C9 104.3(2)
N3 C9 C8 104.4(2)
O1 C10 N3 115.5(3)
O1 C10 C11 123.2(3)
N3 C10 C11 121.2(2)
C10 C11 C12 108.6(3)
C10 C11 C13 110.9(2)
C12 C11 C13 110.8(3)
O2 C14 N2 120.1(3)
O2 C14 C15 123.5(3)
N2 C14 C15 116.3(2)
C14 C15 C16 110.4(2)
C14 C15 C17 110.8(3)
C16 C15 C17 109.7(2)
N4 C18 C4 178.7(3)

loop_
_geom_bond_atom_site_label_1
_geom_bond_atom_site_label_2
_geom_bond_site_symmetry_2
_geom_bond_distance
_geom_bond_publ_flag
Cl1 C2 . 1.727(3) ?
Cl2 C6 . 1.735(3) ?
O1 C10 . 1.210(3) yes
O2 C14 . 1.213(3) yes
N1 C7 . 1.258(3) yes
N1 C1 . 1.389(3) yes
N2 C7 . 1.400(3) yes
N2 C14 . 1.400(3) yes
N2 C8 . 1.475(3) yes
N3 C10 . 1.407(3) yes
N3 C7 . 1.408(3) yes
N3 C9 . 1.467(3) yes
N4 C18 . 1.146(3) yes
C1 C2 . 1.393(3) ?
C1 C6 . 1.406(3) ?
C2 C3 . 1.378(3) ?
C3 C4 . 1.398(4) ?
C4 C5 . 1.379(4) ?
C4 C18 . 1.451(4) ?
C5 C6 . 1.377(3) ?
C8 C9 . 1.501(4) ?
C10 C11 . 1.490(4) ?
C11 C12 . 1.517(4) ?
C11 C13 . 1.524(4) ?
C14 C15 . 1.502(4) ?
C15 C16 . 1.522(4) ?
C15 C17 . 1.538(4) ?

loop_
_geom_torsion_atom_site_label_1
_geom_torsion_atom_site_label_2
_geom_torsion_atom_site_label_3
_geom_torsion_atom_site_label_4
_geom_torsion
C7 N1 C1 C2 -121.9(3)
C7 N1 C1 C6 67.9(4)
N1 C1 C2 C3 -172.1(2)
C6 C1 C2 C3 -1.4(4)
N1 C1 C2 Cl1 7.6(3)
C6 C1 C2 Cl1 178.30(18)
C1 C2 C3 C4 0.7(4)
Cl1 C2 C3 C4 -178.94(19)
C2 C3 C4 C5 -0.3(4)
C2 C3 C4 C18 179.0(2)
C3 C4 C5 C6 0.5(4)
C18 C4 C5 C6 -178.7(3)
C4 C5 C6 C1 -1.2(4)
C4 C5 C6 Cl2 176.88(19)
N1 C1 C6 C5 172.2(3)
C2 C1 C6 C5 1.6(4)
N1 C1 C6 Cl2 -5.9(3)
C2 C1 C6 Cl2 -176.45(19)
C1 N1 C7 N2 13.7(5)
C1 N1 C7 N3 -164.3(2)
C14 N2 C7 N1 24.7(4)
C8 N2 C7 N1 -169.1(3)
C14 N2 C7 N3 -157.1(2)
C8 N2 C7 N3 9.1(3)
C10 N3 C7 N1 1.5(4)
C9 N3 C7 N1 177.6(3)
C10 N3 C7 N2 -176.9(2)
C9 N3 C7 N2 -0.8(3)
C7 N2 C8 C9 -13.5(3)
C14 N2 C8 C9 153.1(3)
C10 N3 C9 C8 169.3(3)
C7 N3 C9 C8 -7.4(3)
N2 C8 C9 N3 12.0(3)
C7 N3 C10 O1 178.0(3)
C9 N3 C10 O1 2.1(4)
C7 N3 C10 C11 -0.3(4)
C9 N3 C10 C11 -176.2(3)
O1 C10 C11 C12 -91.5(4)
N3 C10 C11 C12 86.7(3)
O1 C10 C11 C13 30.5(4)
N3 C10 C11 C13 -151.3(3)
C7 N2 C14 O2 11.9(4)
C8 N2 C14 O2 -152.7(3)
C7 N2 C14 C15 -165.0(2)
C8 N2 C14 C15 30.3(4)
O2 C14 C15 C16 -110.4(3)
N2 C14 C15 C16 66.5(3)
O2 C14 C15 C17 11.4(4)
N2 C14 C15 C17 -171.8(2)

loop_
_cod_related_entry_id
_cod_related_entry_database
_cod_related_entry_code
1 ChemSpider 21136279
